data_8103558
loop_
_publ_author_name
'Hoenle, W.'
'von Schnering, H.G.'

_publ_section_title
;
 Zur Struktur von Li P und K Sb
;
_journal_name_full 'Zeitschrift fuer Kristallographie (149,1979-)'
_journal_page_first 307
_journal_page_last 314
_journal_volume 155
_journal_year 1981
_chemical_formula_sum 'K Sb'
_space_group_IT_number 14
_symmetry_space_group_name_Hall '-P 2ybc'
_symmetry_space_group_name_H-M 'P 1 21/c 1'
_cell_angle_alpha 90
_cell_angle_beta 115.17
_cell_angle_gamma 90
_cell_formula_units_Z 8
_cell_length_a 7.156
_cell_length_b 6.917
_cell_length_c 13.355
_cell_volume 598.280
_citation_journal_id_ASTM ZEKRDZ
_cod_data_source_file Hoenle_ZEKRDZ_1981_344.cif
_cod_data_source_block K1Sb1
_cod_original_cell_volume 598.28
_cod_original_formula_sum 'K1 Sb1'
_cod_database_code 8103558

loop_
_symmetry_equiv_pos_as_xyz
x,y,z
-x,y+1/2,-z+1/2
-x,-y,-z
x,-y-1/2,z-1/2

loop_
_atom_site_label
_atom_site_type_symbol
_atom_site_fract_x
_atom_site_fract_y
_atom_site_fract_z
_atom_site_occupancy
_atom_site_U_iso_or_equiv
K1 K 0.2189 0.399 0.3318 1 0.0
Sb1 Sb 0.32222 0.89906 0.28645 1 0.0
Sb2 Sb 0.31909 0.1662 0.12312 1 0.0
K2 K 0.2395 0.6668 0.0317 1 0.0
